data_7007045
loop_
_publ_author_name
'Cetin, Anil'
'Ziegler, Christopher J.'

_publ_section_title
;
 Coordinative flexibility in hydrotris(methimazolyl)borate divalent
 metal compounds.
;
_journal_issue 8
_journal_name_full 'Dalton transactions (Cambridge, England : 2003)'
_journal_page_first 1006
_journal_page_last 1008
_journal_paper_doi 10.1039/b516558j
_journal_year 2006
_chemical_formula_sum 'C48 H60 B4 Cl4 Hg4 N24 O13 S12'
_chemical_formula_weight 2553.32
_chemical_name_common 'Tetramercury tetrahydoxytris(methimazolyl)borate tetrachloride'
_chemical_name_systematic
;
?
;
_space_group_IT_number 2
_symmetry_cell_setting triclinic
_symmetry_space_group_name_Hall '-P 1'
_symmetry_space_group_name_H-M 'P -1'
_atom_sites_solution_hydrogens geom
_atom_sites_solution_primary direct
_atom_sites_solution_secondary difmap
_audit_creation_method SHELXL-97
_cell_angle_alpha 81.587(4)
_cell_angle_beta 76.885(4)
_cell_angle_gamma 70.578(4)
_cell_formula_units_Z 2
_cell_length_a 12.923(3)
_cell_length_b 18.019(4)
_cell_length_c 20.599(5)
_cell_measurement_reflns_used 3874
_cell_measurement_temperature 100(2)
_cell_measurement_theta_max 25.06
_cell_measurement_theta_min 2.28
_cell_volume 4392.6(18)
_computing_cell_refinement 'Bruker SMART'
_computing_data_collection 'Bruker SMART'
_computing_data_reduction 'Bruker SAINT'
_computing_molecular_graphics 'Bruker SHELXTL'
_computing_publication_material 'Bruker SHELXTL'
_computing_structure_refinement 'SHELXL-97 (Sheldrick, 1997)'
_computing_structure_solution 'SHELXS-97 (Sheldrick, 1990)'
_diffrn_ambient_temperature 100(2)
_diffrn_measured_fraction_theta_full 0.902
_diffrn_measured_fraction_theta_max 0.902
_diffrn_measurement_device_type 'CCD area detector'
_diffrn_measurement_method 'phi and omega scans'
_diffrn_radiation_monochromator graphite
_diffrn_radiation_source 'fine-focus sealed tube'
_diffrn_radiation_type MoK\a
_diffrn_radiation_wavelength 0.71073
_diffrn_reflns_av_R_equivalents 0.1200
_diffrn_reflns_av_sigmaI/netI 0.3036
_diffrn_reflns_limit_h_max 17
_diffrn_reflns_limit_h_min -17
_diffrn_reflns_limit_k_max 23
_diffrn_reflns_limit_k_min -22
_diffrn_reflns_limit_l_max 26
_diffrn_reflns_limit_l_min -26
_diffrn_reflns_number 33523
_diffrn_reflns_theta_full 28.33
_diffrn_reflns_theta_max 28.33
_diffrn_reflns_theta_min 1.20
_exptl_absorpt_coefficient_mu 7.440
_exptl_absorpt_correction_T_max 0.8658
_exptl_absorpt_correction_T_min 0.1880
_exptl_absorpt_correction_type 'Empirical SADABS'
_exptl_crystal_colour colorless
_exptl_crystal_density_diffrn 1.931
_exptl_crystal_density_meas 0
_exptl_crystal_density_method 'not measured'
_exptl_crystal_description plate
_exptl_crystal_F_000 2440
_exptl_crystal_size_max 0.18
_exptl_crystal_size_mid 0.10
_exptl_crystal_size_min 0.02
_refine_diff_density_max 3.689
_refine_diff_density_min -2.588
_refine_diff_density_rms 0.252
_refine_ls_extinction_method none
_refine_ls_goodness_of_fit_ref 0.761
_refine_ls_hydrogen_treatment mixed
_refine_ls_matrix_type full
_refine_ls_number_parameters 852
_refine_ls_number_reflns 19743
_refine_ls_number_restraints 48
_refine_ls_restrained_S_all 0.762
_refine_ls_R_factor_all 0.1450
_refine_ls_R_factor_gt 0.0666
_refine_ls_shift/su_max 0.001
_refine_ls_shift/su_mean 0.000
_refine_ls_structure_factor_coef Fsqd
_refine_ls_weighting_details 'calc w=1/[\s^2^(Fo^2^)+(0.0465P)^2^+0.0000P] where P=(Fo^2^+2Fc^2^)/3'
_refine_ls_weighting_scheme calc
_refine_ls_wR_factor_gt 0.1438
_refine_ls_wR_factor_ref 0.1556
_reflns_number_gt 7522
_reflns_number_total 19743
_reflns_threshold_expression >2sigma(I)
_cod_data_source_file b516558j.txt
_cod_data_source_block 3
_cod_depositor_comments
;
The following automatic conversions were performed:
'_symmetry_cell_setting' value 'Triclinic' changed to 'triclinic'
according to '/home/saulius/struct/CIF-dictionaries/cif_core.dic'
dictionary named 'cif_core.dic' version 2.4.1 from 2010-06-29.

Automatic conversion script
Id: cif_fix_enum 1527 2010-12-29 10:47:43Z saulius 
;
_cod_original_cell_volume 4392.5(18)
_cod_original_sg_symbol_H-M P-1
_cod_original_formula_sum 'C48 H60 B4 Cl4 Hg4 N24 S12 O13'
_cod_database_code 7007045

loop_
_symmetry_equiv_pos_as_xyz
'x, y, z'
'-x, -y, -z'

loop_
_atom_site_label
_atom_site_type_symbol
_atom_site_fract_x
_atom_site_fract_y
_atom_site_fract_z
_atom_site_U_iso_or_equiv
_atom_site_adp_type
_atom_site_occupancy
_atom_site_symmetry_multiplicity
_atom_site_calc_flag
_atom_site_refinement_flags
_atom_site_disorder_assembly
_atom_site_disorder_group
B1 B 1.1360(13) 0.5709(11) 0.2919(10) 0.040(5) Uani 1 1 d . . .
B2 B 1.0689(14) 0.9542(11) 0.2980(9) 0.035(5) Uani 1 1 d . . .
B3 B 0.6158(13) 0.7813(9) 0.4079(8) 0.023(4) Uani 1 1 d . . .
B4 B 0.8238(12) 0.8426(10) 0.0900(8) 0.024(4) Uani 1 1 d U . .
C1 C 1.2816(14) 0.6204(12) 0.2040(9) 0.054(5) Uani 1 1 d . . .
C2 C 1.2837(15) 0.5000(12) 0.1955(12) 0.075(7) Uani 1 1 d . . .
H2 H 1.2659 0.4520 0.2043 0.090 Uiso 1 1 calc R . .
C3 C 1.3591(16) 0.5164(15) 0.1430(14) 0.105(9) Uani 1 1 d . . .
H3 H 1.4044 0.4823 0.1093 0.126 Uiso 1 1 calc R . .
C4 C 1.4107(16) 0.6366(13) 0.0982(11) 0.088(7) Uani 1 1 d U . .
H4A H 1.4914 0.6093 0.0896 0.132 Uiso 1 1 calc R . .
H4B H 1.3963 0.6891 0.1128 0.132 Uiso 1 1 calc R . .
H4C H 1.3818 0.6419 0.0571 0.132 Uiso 1 1 calc R . .
C6 C 1.2952(14) 0.5151(11) 0.3622(13) 0.069(7) Uani 1 1 d . . .
H6 H 1.3530 0.4875 0.3286 0.083 Uiso 1 1 calc R . .
C7 C 1.3019(16) 0.5237(11) 0.4255(13) 0.073(7) Uani 1 1 d . . .
H7 H 1.3688 0.5063 0.4430 0.088 Uiso 1 1 calc R . .
C8 C 1.1604(15) 0.5792(12) 0.5299(11) 0.069(7) Uani 1 1 d . . .
H8A H 1.1348 0.6364 0.5331 0.103 Uiso 1 1 calc R . .
H8B H 1.2237 0.5548 0.5528 0.103 Uiso 1 1 calc R . .
H8C H 1.0992 0.5577 0.5511 0.103 Uiso 1 1 calc R . .
C11 C 1.0154(14) 0.4062(11) 0.3133(10) 0.057(5) Uani 1 1 d . . .
H11 H 1.0002 0.3586 0.3320 0.068 Uiso 1 1 calc R . .
C12 C 0.9072(5) 0.4370(5) 0.2208(2) 0.088(8) Uani 1 1 d . . .
H12A H 0.8344 0.4780 0.2278 0.132 Uiso 1 1 calc R . .
H12B H 0.8973 0.3853 0.2365 0.132 Uiso 1 1 calc R . .
H12C H 0.9405 0.4374 0.1730 0.132 Uiso 1 1 calc R . .
Cl4 Cl 0.3903(3) 0.2620(2) 0.26094(18) 0.0845(18) Uani 1 1 d R . .
Cl2 Cl 0.2642(3) 0.1138(2) 0.1180(2) 0.094(2) Uani 1 1 d R . .
Cl3 Cl 0.6763(3) 0.3972(3) 0.1795(2) 0.183(5) Uani 1 1 d R . .
C20 C 1.1573(8) 0.8648(3) 0.5313(5) 0.054(5) Uani 1 1 d RU . .
H20A H 1.2339 0.8566 0.5365 0.080 Uiso 1 1 d R . .
H20B H 1.1462 0.8135 0.5316 0.080 Uiso 1 1 d R . .
H20C H 1.1047 0.8935 0.5683 0.080 Uiso 1 1 d R . .
C13 C 1.1990(10) 0.9197(9) 0.1847(8) 0.034(4) Uani 1 1 d . . .
C14 C 1.2870(11) 0.9328(9) 0.2587(8) 0.036(4) Uani 1 1 d U . .
H14 H 1.2993 0.9448 0.2992 0.043 Uiso 1 1 calc R . .
C15 C 1.3653(10) 0.9068(8) 0.2062(7) 0.024(3) Uani 1 1 d U . .
H15 H 1.4435 0.8949 0.2031 0.028 Uiso 1 1 calc R . .
C16 C 1.3621(16) 0.8790(13) 0.0895(10) 0.084(7) Uani 1 1 d . . .
H16A H 1.4437 0.8637 0.0837 0.126 Uiso 1 1 calc R . .
H16B H 1.3360 0.9242 0.0581 0.126 Uiso 1 1 calc R . .
H16C H 1.3405 0.8346 0.0810 0.126 Uiso 1 1 calc R . .
C17 C 1.1247(10) 0.8884(9) 0.4071(7) 0.025(3) Uani 1 1 d . . .
C18 C 1.0883(11) 1.0199(9) 0.3950(7) 0.031(4) Uani 1 1 d . . .
H18 H 1.0681 1.0732 0.3767 0.037 Uiso 1 1 calc R . .
C19 C 1.1209(6) 0.9897(5) 0.4600(4) 0.032(4) Uani 1 1 d . . .
H19 H 1.1273 1.0196 0.4925 0.038 Uiso 1 1 calc R . .
C5 C 1.1210(6) 0.5815(5) 0.4182(4) 0.038(4) Uani 1 1 d R . .
C9 C 1.0189(6) 0.5146(5) 0.2465(4) 0.044(4) Uani 1 1 d R . .
C10 C 1.0759(6) 0.4434(5) 0.3356(4) 0.038(4) Uani 1 1 d RU . .
H10 H 1.1092 0.4274 0.3741 0.045 Uiso 1 1 d R . .
C21 C 0.8759(11) 1.0609(9) 0.2992(7) 0.027(4) Uani 1 1 d . . .
C22 C 1.0058(14) 1.0950(12) 0.2291(8) 0.055(5) Uani 1 1 d . . .
H22 H 1.0775 1.0950 0.2046 0.065 Uiso 1 1 calc R . .
C23 C 0.9117(12) 1.1504(10) 0.2213(8) 0.042(4) Uani 1 1 d . . .
H23 H 0.9015 1.1960 0.1907 0.051 Uiso 1 1 calc R . .
C24 C 0.7095(11) 1.1699(10) 0.2768(7) 0.040(4) Uani 1 1 d . . .
H24A H 0.6679 1.1327 0.2789 0.060 Uiso 1 1 calc R . .
H24B H 0.6955 1.2090 0.2388 0.060 Uiso 1 1 calc R . .
H24C H 0.6850 1.1967 0.3183 0.060 Uiso 1 1 calc R . .
C25 C 0.7322(11) 0.7731(8) 0.4969(8) 0.029(4) Uani 1 1 d . . .
C26 C 0.6374(12) 0.6915(10) 0.5202(8) 0.043(4) Uani 1 1 d . . .
H26 H 0.5878 0.6636 0.5177 0.051 Uiso 1 1 calc R . .
C28 C 0.8254(11) 0.7439(9) 0.5949(8) 0.036(4) Uani 1 1 d . . .
H28A H 0.9013 0.7086 0.5810 0.054 Uiso 1 1 calc R . .
H28B H 0.7976 0.7306 0.6420 0.054 Uiso 1 1 calc R . .
H28C H 0.8264 0.7987 0.5890 0.054 Uiso 1 1 calc R . .
C29 C 0.5118(10) 0.9242(9) 0.3770(7) 0.030(4) Uani 1 1 d . . .
C30 C 0.4655(12) 0.8820(10) 0.4843(8) 0.039(4) Uani 1 1 d . . .
H30 H 0.4611 0.8489 0.5245 0.047 Uiso 1 1 calc R . .
C31 C 0.4113(13) 0.9589(14) 0.4750(8) 0.060(6) Uani 1 1 d . . .
H31 H 0.3613 0.9913 0.5087 0.072 Uiso 1 1 calc R . .
C32 C 0.4015(13) 1.0686(10) 0.3798(8) 0.053(5) Uani 1 1 d . . .
H32A H 0.4577 1.0783 0.3417 0.079 Uiso 1 1 calc R . .
H32B H 0.3908 1.1035 0.4147 0.079 Uiso 1 1 calc R . .
H32C H 0.3306 1.0790 0.3652 0.079 Uiso 1 1 calc R . .
C33 C 0.6201(10) 0.6540(9) 0.3652(7) 0.027(4) Uani 1 1 d . . .
C34 C 0.4507(11) 0.7453(11) 0.3812(7) 0.041(5) Uani 1 1 d . . .
H34 H 0.3933 0.7935 0.3912 0.049 Uiso 1 1 calc R . .
C35 C 0.4448(12) 0.6806(12) 0.3567(9) 0.056(6) Uani 1 1 d . . .
H35 H 0.3781 0.6748 0.3493 0.067 Uiso 1 1 calc R . .
C36 C 0.5799(14) 0.5476(11) 0.3171(10) 0.066(6) Uani 1 1 d . . .
H36A H 0.6614 0.5245 0.3067 0.099 Uiso 1 1 calc R . .
H36B H 0.5497 0.5548 0.2762 0.099 Uiso 1 1 calc R . .
H36C H 0.5480 0.5122 0.3501 0.099 Uiso 1 1 calc R . .
C37 C 1.0286(12) 0.8114(10) 0.0284(7) 0.038(4) Uani 1 1 d . . .
C38 C 0.9149(12) 0.9181(10) -0.0111(7) 0.038(4) Uani 1 1 d . . .
H38 H 0.8494 0.9609 -0.0159 0.046 Uiso 1 1 calc R . .
C39 C 1.0222(12) 0.9067(10) -0.0501(8) 0.041(4) Uani 1 1 d . . .
H39 H 1.0443 0.9371 -0.0893 0.049 Uiso 1 1 calc R . .
C40 C 1.2103(9) 0.8056(9) -0.0423(6) 0.048(5) Uani 1 1 d U . .
H40A H 1.2510 0.8340 -0.0258 0.072 Uiso 1 1 calc R . .
H40B H 1.2273 0.8093 -0.0913 0.072 Uiso 1 1 calc R . .
H40C H 1.2333 0.7500 -0.0253 0.072 Uiso 1 1 calc R . .
C27 C 0.6946(9) 0.6812(9) 0.5713(6) 0.043(4) Uani 1 1 d R . .
H27 H 0.6941 0.6450 0.6097 0.052 Uiso 1 1 calc R . .
C41 C 0.7014(10) 0.9814(10) 0.1233(8) 0.032(4) Uani 1 1 d . . .
C42 C 0.6291(10) 0.9258(9) 0.0635(6) 0.024(4) Uani 1 1 d . . .
H42 H 0.6201 0.8910 0.0364 0.029 Uiso 1 1 calc R . .
C43 C 0.5523(13) 0.9964(11) 0.0839(8) 0.043(5) Uani 1 1 d . . .
H43 H 0.4800 1.0187 0.0730 0.052 Uiso 1 1 calc R . .
C44 C 0.5472(12) 1.1033(9) 0.1576(9) 0.044(5) Uani 1 1 d . . .
H44A H 0.5067 1.0922 0.2024 0.065 Uiso 1 1 calc R . .
H44B H 0.4950 1.1417 0.1318 0.065 Uiso 1 1 calc R . .
H44C H 0.6055 1.1251 0.1615 0.065 Uiso 1 1 calc R . .
C45 C 0.7341(11) 0.7333(10) 0.1155(7) 0.032(4) Uani 1 1 d . . .
C46 C 0.8402(14) 0.7363(12) 0.0121(9) 0.053(5) Uani 1 1 d . . .
H46 H 0.8807 0.7560 -0.0273 0.064 Uiso 1 1 calc R . .
C47 C 0.8146(15) 0.6692(11) 0.0205(10) 0.056(5) Uani 1 1 d . . .
H47 H 0.8377 0.6306 -0.0111 0.067 Uiso 1 1 calc R . .
C48 C 0.7143(15) 0.5976(12) 0.1150(11) 0.080(7) Uani 1 1 d . . .
H48A H 0.6784 0.5809 0.0852 0.120 Uiso 1 1 calc R . .
H48B H 0.6613 0.6122 0.1568 0.120 Uiso 1 1 calc R . .
H48C H 0.7799 0.5541 0.1246 0.120 Uiso 1 1 calc R . .
Cl1 Cl 0.9093(3) 0.7924(2) 0.27713(18) 0.0301(9) Uani 1 1 d . . .
Hg1 Hg 1.10017(5) 0.78355(4) 0.17428(3) 0.04027(19) Uani 1 1 d . . .
Hg2 Hg 0.97249(4) 0.76967(4) 0.40481(3) 0.03110(17) Uani 1 1 d . . .
Hg3 Hg 0.74844(4) 0.94187(4) 0.28204(3) 0.02929(17) Uani 1 1 d . . .
Hg4 Hg 0.82255(5) 0.67974(4) 0.25221(3) 0.03988(19) Uani 1 1 d . . .
N1 N 1.2377(10) 0.5619(8) 0.2333(8) 0.050(4) Uani 1 1 d . . .
N2 N 1.3575(11) 0.5931(10) 0.1480(9) 0.064(5) Uani 1 1 d . . .
N3 N 1.1831(10) 0.5565(7) 0.3577(7) 0.038(4) Uani 1 1 d . . .
N4 N 1.1941(13) 0.5626(10) 0.4616(10) 0.071(5) Uani 1 1 d . . .
N5 N 1.0809(9) 0.5076(7) 0.2910(7) 0.040(4) Uani 1 1 d . . .
N6 N 0.9817(10) 0.4523(7) 0.2585(6) 0.036(3) Uani 1 1 d . . .
N7 N 1.1862(8) 0.9396(8) 0.2451(6) 0.032(3) Uani 1 1 d . . .
N8 N 1.3132(8) 0.8999(7) 0.1559(6) 0.029(3) Uani 1 1 d . . .
N9 N 1.0933(9) 0.9547(7) 0.3666(6) 0.028(3) Uani 1 1 d . . .
N10 N 1.1404(9) 0.9097(8) 0.4644(6) 0.036(3) Uani 1 1 d . . .
N11 N 0.9863(9) 1.0362(8) 0.2782(6) 0.040(4) Uani 1 1 d . . .
N12 N 0.8306(9) 1.1263(7) 0.2683(7) 0.035(3) Uani 1 1 d . . .
N13 N 0.6627(10) 0.7476(8) 0.4742(7) 0.043(4) Uani 1 1 d . . .
N14 N 0.7527(10) 0.7349(8) 0.5543(6) 0.035(3) Uani 1 1 d . . .
N15 N 0.5312(9) 0.8608(7) 0.4204(6) 0.031(3) Uani 1 1 d . . .
N16 N 0.4403(9) 0.9843(8) 0.4072(6) 0.033(3) Uani 1 1 d . . .
N17 N 0.5666(9) 0.7220(8) 0.3881(6) 0.033(3) Uani 1 1 d . . .
N18 N 0.5513(9) 0.6235(8) 0.3440(7) 0.042(4) Uani 1 1 d . . .
N19 N 0.9237(9) 0.8562(8) 0.0346(6) 0.036(3) Uani 1 1 d . . .
N20 N 1.0881(8) 0.8414(7) -0.0187(6) 0.026(3) Uani 1 1 d U . .
N21 N 0.7224(9) 0.9161(7) 0.0909(6) 0.027(3) Uani 1 1 d . . .
N22 N 0.5986(9) 1.0304(8) 0.1237(6) 0.034(3) Uani 1 1 d . . .
N23 N 0.7959(9) 0.7718(7) 0.0722(6) 0.032(3) Uani 1 1 d . . .
N24 N 0.7489(13) 0.6653(9) 0.0829(9) 0.059(5) Uani 1 1 d . . .
S1 S 1.2505(3) 0.7096(3) 0.2361(2) 0.0420(12) Uani 1 1 d . . .
S2 S 1.0760(3) 0.7235(3) 0.0803(2) 0.0362(10) Uani 1 1 d . . .
S3 S 1.0986(3) 0.9231(3) 0.1418(2) 0.0370(11) Uani 1 1 d . . .
S4 S 1.1540(3) 0.7919(2) 0.3901(2) 0.0361(10) Uani 1 1 d . . .
S5 S 0.7847(3) 0.8499(2) 0.45608(19) 0.0282(9) Uani 1 1 d . . .
S6 S 0.9817(3) 0.6284(3) 0.4353(2) 0.0440(11) Uani 1 1 d . . .
S7 S 0.8078(3) 1.0057(2) 0.35970(19) 0.0303(9) Uani 1 1 d . . .
S8 S 0.5655(3) 0.9218(2) 0.29227(19) 0.0320(10) Uani 1 1 d . . .
S9 S 0.7995(3) 0.9965(2) 0.16384(18) 0.0280(9) Uani 1 1 d . . .
S10 S 0.7636(3) 0.6074(2) 0.3603(2) 0.0371(10) Uani 1 1 d . . .
S11 S 0.6660(3) 0.7549(3) 0.1940(2) 0.0488(13) Uani 1 1 d . . .
S12 S 0.9892(4) 0.5907(3) 0.1831(2) 0.0469(12) Uani 1 1 d . . .

loop_
_atom_site_aniso_label
_atom_site_aniso_U_11
_atom_site_aniso_U_22
_atom_site_aniso_U_33
_atom_site_aniso_U_23
_atom_site_aniso_U_13
_atom_site_aniso_U_12
B1 0.020(9) 0.029(12) 0.056(14) 0.002(10) 0.001(9) 0.005(8)
B2 0.031(10) 0.046(13) 0.033(11) -0.019(10) 0.006(8) -0.018(9)
B3 0.035(9) 0.015(10) 0.023(10) -0.001(8) -0.011(7) -0.011(8)
B4 0.016(6) 0.025(8) 0.025(7) -0.003(6) 0.009(5) -0.004(6)
C1 0.038(10) 0.087(16) 0.042(12) -0.002(11) -0.013(9) -0.023(10)
C2 0.049(12) 0.053(14) 0.12(2) -0.033(14) 0.017(13) -0.022(11)
C3 0.042(13) 0.10(2) 0.15(3) -0.050(19) 0.029(14) -0.004(13)
C4 0.063(9) 0.098(11) 0.078(10) -0.004(8) 0.026(7) -0.018(8)
C6 0.028(10) 0.045(13) 0.13(2) -0.021(14) -0.003(12) -0.004(9)
C7 0.038(12) 0.042(13) 0.13(2) -0.001(14) -0.036(14) 0.009(10)
C8 0.061(13) 0.072(16) 0.098(19) 0.005(14) -0.051(13) -0.034(12)
C11 0.067(12) 0.052(13) 0.070(15) -0.005(11) -0.018(11) -0.039(11)
C12 0.110(18) 0.043(14) 0.14(2) 0.017(14) -0.062(17) -0.043(13)
Cl4 0.077(4) 0.124(5) 0.056(4) -0.028(4) -0.001(3) -0.035(4)
Cl2 0.067(4) 0.138(6) 0.078(4) -0.001(4) -0.017(3) -0.033(4)
Cl3 0.119(6) 0.197(9) 0.267(12) -0.096(9) 0.043(7) -0.115(7)
C20 0.077(8) 0.035(8) 0.079(9) 0.032(7) -0.069(7) -0.038(6)
C13 0.012(7) 0.052(11) 0.039(10) 0.021(9) -0.017(7) -0.014(7)
C14 0.031(6) 0.061(8) 0.031(7) -0.012(6) -0.016(6) -0.025(6)
C15 0.008(5) 0.040(7) 0.020(6) -0.008(6) -0.006(5) 0.000(5)
C16 0.074(14) 0.11(2) 0.077(16) -0.071(15) 0.021(12) -0.044(14)
C17 0.024(7) 0.037(10) 0.025(9) -0.019(8) -0.002(6) -0.016(7)
C18 0.031(8) 0.032(10) 0.037(10) -0.007(8) 0.002(7) -0.023(7)
C19 0.011(7) 0.056(12) 0.026(9) -0.007(8) 0.002(6) -0.009(7)
C5 0.029(9) 0.048(12) 0.041(11) -0.007(9) -0.015(8) -0.007(8)
C9 0.031(9) 0.035(11) 0.057(12) -0.014(9) 0.003(8) -0.003(8)
C10 0.050(7) 0.018(7) 0.049(8) -0.001(6) -0.022(6) -0.010(6)
C21 0.019(7) 0.039(10) 0.028(9) 0.005(8) -0.012(6) -0.014(7)
C22 0.037(10) 0.103(17) 0.034(11) -0.018(11) 0.014(8) -0.044(11)
C23 0.029(9) 0.044(11) 0.052(12) 0.008(9) -0.007(8) -0.013(8)
C24 0.041(9) 0.055(12) 0.020(9) -0.001(8) -0.007(7) -0.009(8)
C25 0.030(8) 0.012(8) 0.042(10) -0.010(7) -0.009(7) 0.001(6)
C26 0.040(9) 0.062(13) 0.026(10) 0.003(9) 0.005(8) -0.026(9)
C28 0.035(9) 0.031(10) 0.049(11) -0.003(8) -0.029(8) -0.005(7)
C29 0.012(7) 0.045(11) 0.026(9) -0.016(8) 0.016(6) -0.007(7)
C30 0.028(9) 0.044(12) 0.040(11) -0.009(9) 0.005(8) -0.010(8)
C31 0.024(9) 0.13(2) 0.029(11) -0.016(12) 0.009(8) -0.036(11)
C32 0.048(10) 0.065(14) 0.027(10) 0.013(10) -0.015(8) 0.005(9)
C33 0.011(7) 0.040(10) 0.027(9) -0.002(8) -0.001(6) -0.007(7)
C34 0.014(7) 0.083(14) 0.029(9) -0.002(10) -0.001(7) -0.022(8)
C35 0.019(9) 0.102(17) 0.053(12) 0.002(12) -0.021(8) -0.021(10)
C36 0.054(11) 0.067(14) 0.090(17) -0.043(13) 0.015(11) -0.040(11)
C37 0.031(9) 0.067(13) 0.020(9) -0.010(8) -0.015(7) -0.012(8)
C38 0.030(8) 0.057(12) 0.022(9) 0.022(9) -0.018(7) -0.008(8)
C39 0.038(9) 0.051(12) 0.033(10) 0.006(9) -0.016(8) -0.012(8)
C40 0.031(7) 0.051(8) 0.046(8) -0.008(7) 0.020(6) -0.008(6)
C27 0.053(10) 0.047(12) 0.027(10) 0.012(9) -0.009(8) -0.018(9)
C41 0.003(6) 0.051(11) 0.042(10) 0.000(9) -0.001(6) -0.011(7)
C42 0.019(7) 0.046(11) 0.008(7) 0.004(7) -0.011(6) -0.008(7)
C43 0.040(10) 0.067(13) 0.043(11) 0.008(10) -0.033(9) -0.032(10)
C44 0.032(9) 0.031(10) 0.064(13) 0.019(10) -0.021(9) -0.007(8)
C45 0.021(8) 0.042(11) 0.034(10) 0.016(8) -0.021(7) -0.009(7)
C46 0.057(11) 0.094(16) 0.032(11) -0.033(11) -0.009(9) -0.042(11)
C47 0.055(12) 0.051(14) 0.058(14) -0.024(11) -0.037(11) 0.016(10)
C48 0.068(14) 0.090(18) 0.106(19) 0.021(15) -0.042(13) -0.053(13)
Cl1 0.0232(18) 0.042(2) 0.028(2) 0.0033(18) -0.0069(15) -0.0151(17)
Hg1 0.0340(3) 0.0553(5) 0.0393(4) 0.0097(3) -0.0176(3) -0.0227(3)
Hg2 0.0194(3) 0.0376(4) 0.0373(4) 0.0053(3) -0.0087(3) -0.0114(3)
Hg3 0.0220(3) 0.0501(4) 0.0216(3) 0.0008(3) -0.0072(2) -0.0183(3)
Hg4 0.0252(3) 0.0529(5) 0.0405(4) 0.0090(4) -0.0083(3) -0.0147(3)
N1 0.024(7) 0.037(9) 0.085(13) -0.015(9) 0.006(7) -0.010(7)
N2 0.032(8) 0.053(11) 0.096(14) -0.014(10) 0.005(9) -0.009(8)
N3 0.028(7) 0.033(8) 0.061(10) 0.006(7) -0.027(7) -0.011(6)
N4 0.058(11) 0.053(12) 0.104(16) -0.016(11) -0.012(11) -0.018(9)
N5 0.023(7) 0.033(9) 0.058(10) -0.003(7) -0.015(7) 0.003(6)
N6 0.050(8) 0.026(8) 0.043(9) 0.016(7) -0.023(7) -0.025(7)
N7 0.007(5) 0.059(9) 0.034(8) -0.019(7) 0.002(5) -0.013(6)
N8 0.012(6) 0.050(9) 0.030(8) -0.006(7) -0.002(5) -0.017(6)
N9 0.022(6) 0.026(8) 0.041(8) 0.009(7) -0.012(6) -0.015(6)
N10 0.033(7) 0.039(9) 0.040(9) 0.003(7) -0.008(6) -0.018(6)
N11 0.025(7) 0.065(10) 0.040(9) 0.015(8) -0.015(6) -0.029(7)
N12 0.025(7) 0.030(8) 0.052(9) 0.008(7) -0.019(6) -0.010(6)
N13 0.035(7) 0.045(9) 0.058(10) 0.030(8) -0.025(7) -0.027(7)
N14 0.056(8) 0.044(9) 0.023(7) -0.001(7) -0.019(6) -0.031(7)
N15 0.027(7) 0.033(8) 0.033(8) 0.009(7) -0.005(6) -0.017(6)
N16 0.023(7) 0.061(10) 0.019(7) -0.003(7) -0.002(6) -0.021(7)
N17 0.015(6) 0.062(10) 0.023(7) -0.001(7) -0.002(5) -0.017(7)
N18 0.023(7) 0.063(11) 0.042(9) -0.012(8) 0.001(6) -0.018(7)
N19 0.014(6) 0.050(9) 0.042(9) 0.004(7) -0.012(6) -0.007(6)
N20 0.009(5) 0.044(7) 0.021(6) 0.002(5) 0.004(4) -0.011(5)
N21 0.029(7) 0.035(8) 0.024(7) -0.009(6) -0.009(5) -0.012(6)
N22 0.012(6) 0.059(10) 0.027(8) -0.020(7) -0.005(5) 0.000(6)
N23 0.019(6) 0.034(8) 0.042(9) -0.015(7) -0.011(6) 0.001(6)
N24 0.067(10) 0.051(11) 0.086(14) 0.009(10) -0.061(10) -0.029(9)
S1 0.040(2) 0.042(3) 0.054(3) 0.009(2) -0.030(2) -0.018(2)
S2 0.032(2) 0.044(3) 0.028(2) -0.002(2) -0.0053(17) -0.0066(19)
S3 0.030(2) 0.052(3) 0.038(3) 0.015(2) -0.0206(19) -0.025(2)
S4 0.0208(19) 0.042(3) 0.047(3) -0.011(2) -0.0072(18) -0.0082(18)
S5 0.0294(19) 0.022(2) 0.032(2) -0.0026(18) -0.0056(17) -0.0076(17)
S6 0.039(2) 0.042(3) 0.051(3) 0.000(2) -0.006(2) -0.015(2)
S7 0.0278(19) 0.044(3) 0.027(2) -0.0068(19) -0.0079(17) -0.0170(18)
S8 0.0178(18) 0.056(3) 0.027(2) 0.000(2) -0.0102(16) -0.0154(18)
S9 0.0194(18) 0.048(3) 0.022(2) 0.0001(19) -0.0040(15) -0.0176(18)
S10 0.025(2) 0.037(3) 0.045(3) 0.005(2) -0.0070(18) -0.0077(18)
S11 0.018(2) 0.073(4) 0.050(3) 0.017(3) -0.0089(19) -0.014(2)
S12 0.058(3) 0.035(3) 0.042(3) -0.002(2) -0.008(2) -0.010(2)

loop_
_atom_type_symbol
_atom_type_description
_atom_type_scat_dispersion_real
_atom_type_scat_dispersion_imag
_atom_type_scat_source
C C 0.0033 0.0016 'International Tables Vol C Tables 4.2.6.8 and 6.1.1.4'
H H 0.0000 0.0000 'International Tables Vol C Tables 4.2.6.8 and 6.1.1.4'
B B 0.0013 0.0007 'International Tables Vol C Tables 4.2.6.8 and 6.1.1.4'
N N 0.0061 0.0033 'International Tables Vol C Tables 4.2.6.8 and 6.1.1.4'
S S 0.1246 0.1234 'International Tables Vol C Tables 4.2.6.8 and 6.1.1.4'
Cl Cl 0.1484 0.1585 'International Tables Vol C Tables 4.2.6.8 and 6.1.1.4'
Hg Hg -2.3894 9.2266 'International Tables Vol C Tables 4.2.6.8 and 6.1.1.4'

loop_
_geom_angle_atom_site_label_1
_geom_angle_atom_site_label_2
_geom_angle_atom_site_label_3
_geom_angle
_geom_angle_site_symmetry_1
_geom_angle_site_symmetry_3
_geom_angle_publ_flag
N5 B1 N1 109.5(15) . . ?
N5 B1 N3 108.9(13) . . ?
N1 B1 N3 106.5(12) . . ?
N9 B2 N11 110.0(13) . . ?
N9 B2 N7 107.4(12) . . ?
N11 B2 N7 108.8(12) . . ?
N15 B3 N17 113.2(11) . . ?
N15 B3 N13 107.4(13) . . ?
N17 B3 N13 109.4(11) . . ?
N21 B4 N23 109.7(11) . . ?
N21 B4 N19 109.5(11) . . ?
N23 B4 N19 107.9(12) . . ?
N1 C1 N2 107.8(17) . . ?
N1 C1 S1 124.7(14) . . ?
N2 C1 S1 127.4(15) . . ?
N1 C2 C3 109.7(19) . . ?
C2 C3 N2 107(2) . . ?
C7 C6 N3 104.4(18) . . ?
C6 C7 N4 110.0(18) . . ?
N6 C11 C10 105.0(13) . . ?
N7 C13 N8 108.2(11) . . ?
N7 C13 S3 128.6(11) . . ?
N8 C13 S3 123.0(12) . . ?
C15 C14 N7 108.6(13) . . ?
C14 C15 N8 108.2(11) . . ?
N9 C17 N10 107.9(12) . . ?
N9 C17 S4 128.2(11) . . ?
N10 C17 S4 123.6(12) . . ?
N9 C18 C19 104.9(12) . . ?
N10 C19 C18 106.1(10) . . ?
N3 C5 N4 106.6(10) . . ?
N3 C5 S6 126.3(7) . . ?
N4 C5 S6 127.0(10) . . ?
N5 C9 N6 106.7(9) . . ?
N5 C9 S12 127.5(8) . . ?
N6 C9 S12 125.8(7) . . ?
C11 C10 N5 107.0(11) . . ?
N12 C21 N11 111.4(12) . . ?
N12 C21 S7 126.8(11) . . ?
N11 C21 S7 121.8(11) . . ?
C23 C22 N11 111.2(13) . . ?
C22 C23 N12 103.7(14) . . ?
N14 C25 N13 110.5(12) . . ?
N14 C25 S5 125.5(11) . . ?
N13 C25 S5 124.0(12) . . ?
N13 C26 C27 109.2(13) . . ?
N16 C29 N15 109.9(13) . . ?
N16 C29 S8 126.3(12) . . ?
N15 C29 S8 123.6(12) . . ?
C31 C30 N15 104.6(15) . . ?
C30 C31 N16 109.0(17) . . ?
N17 C33 N18 111.5(12) . . ?
N17 C33 S10 124.4(11) . . ?
N18 C33 S10 124.1(13) . . ?
C35 C34 N17 102.6(14) . . ?
C34 C35 N18 110.9(13) . . ?
N20 C37 N19 109.2(14) . . ?
N20 C37 S2 126.8(12) . . ?
N19 C37 S2 123.9(12) . . ?
N19 C38 C39 105.9(13) . . ?
N20 C39 C38 104.1(13) . . ?
N14 C27 C26 104.7(11) . . ?
N22 C41 N21 112.7(12) . . ?
N22 C41 S9 124.2(13) . . ?
N21 C41 S9 123.1(10) . . ?
C43 C42 N21 106.1(13) . . ?
C42 C43 N22 109.0(12) . . ?
N23 C45 N24 103.6(14) . . ?
N23 C45 S11 128.1(13) . . ?
N24 C45 S11 127.9(13) . . ?
C47 C46 N23 106.5(16) . . ?
C46 C47 N24 108.4(17) . . ?
Hg4 Cl1 Hg3 111.11(11) . . ?
Hg4 Cl1 Hg1 105.17(13) . . ?
Hg3 Cl1 Hg1 114.00(12) . . ?
Hg4 Cl1 Hg2 114.88(12) . . ?
Hg3 Cl1 Hg2 102.35(12) . . ?
Hg1 Cl1 Hg2 109.62(10) . . ?
S1 Hg1 S2 118.97(15) . . ?
S1 Hg1 S3 112.04(12) . . ?
S2 Hg1 S3 111.06(13) . . ?
S1 Hg1 Cl1 100.49(13) . . ?
S2 Hg1 Cl1 107.22(11) . . ?
S3 Hg1 Cl1 105.51(13) . . ?
S4 Hg2 S5 130.27(13) . . ?
S4 Hg2 S6 113.30(13) . . ?
S5 Hg2 S6 106.74(13) . . ?
S4 Hg2 Cl1 108.78(12) . . ?
S5 Hg2 Cl1 91.37(11) . . ?
S6 Hg2 Cl1 100.12(13) . . ?
S8 Hg3 S7 127.91(13) . . ?
S8 Hg3 S9 106.71(11) . . ?
S7 Hg3 S9 109.85(12) . . ?
S8 Hg3 Cl1 106.99(12) . . ?
S7 Hg3 Cl1 102.17(12) . . ?
S9 Hg3 Cl1 99.48(12) . . ?
S11 Hg4 S12 115.92(16) . . ?
S11 Hg4 S10 113.73(12) . . ?
S12 Hg4 S10 110.24(14) . . ?
S11 Hg4 Cl1 105.04(13) . . ?
S12 Hg4 Cl1 101.44(13) . . ?
S10 Hg4 Cl1 109.43(12) . . ?
C2 N1 C1 108.3(16) . . ?
C2 N1 B1 125.3(15) . . ?
C1 N1 B1 125.4(16) . . ?
C1 N2 C4 127.1(19) . . ?
C1 N2 C3 107.6(17) . . ?
C4 N2 C3 124(2) . . ?
C5 N3 C6 111.4(14) . . ?
C5 N3 B1 124.6(11) . . ?
C6 N3 B1 124.1(16) . . ?
C5 N4 C7 107.3(18) . . ?
C5 N4 C8 123.2(14) . . ?
C7 N4 C8 129.5(19) . . ?
C9 N5 C10 109.7(10) . . ?
C9 N5 B1 120.3(12) . . ?
C10 N5 B1 129.6(12) . . ?
C9 N6 C11 111.2(11) . . ?
C9 N6 C12 125.0(9) . . ?
C11 N6 C12 123.6(10) . . ?
C13 N7 C14 109.9(11) . . ?
C13 N7 B2 122.7(11) . . ?
C14 N7 B2 126.6(13) . . ?
C15 N8 C13 105.0(12) . . ?
C15 N8 C16 128.6(12) . . ?
C13 N8 C16 126.3(13) . . ?
C17 N9 C18 111.4(12) . . ?
C17 N9 B2 123.0(13) . . ?
C18 N9 B2 125.6(13) . . ?
C17 N10 C19 109.7(11) . . ?
C17 N10 C20 132.3(11) . . ?
C19 N10 C20 117.4(10) . . ?
C21 N11 C22 103.6(13) . . ?
C21 N11 B2 126.3(12) . . ?
C22 N11 B2 129.6(13) . . ?
C21 N12 C23 110.1(12) . . ?
C21 N12 C24 126.5(12) . . ?
C23 N12 C24 123.4(12) . . ?
C25 N13 C26 106.7(13) . . ?
C25 N13 B3 125.2(12) . . ?
C26 N13 B3 128.0(12) . . ?
C25 N14 C27 108.9(11) . . ?
C25 N14 C28 128.0(12) . . ?
C27 N14 C28 123.2(12) . . ?
C29 N15 C30 108.8(13) . . ?
C29 N15 B3 127.1(13) . . ?
C30 N15 B3 123.8(13) . . ?
C29 N16 C31 107.7(15) . . ?
C29 N16 C32 128.4(13) . . ?
C31 N16 C32 123.6(15) . . ?
C33 N17 C34 110.2(12) . . ?
C33 N17 B3 127.8(11) . . ?
C34 N17 B3 121.0(14) . . ?
C33 N18 C35 104.7(14) . . ?
C33 N18 C36 127.7(13) . . ?
C35 N18 C36 127.6(13) . . ?
C37 N19 C38 109.8(12) . . ?
C37 N19 B4 125.4(13) . . ?
C38 N19 B4 124.7(12) . . ?
C37 N20 C39 110.6(12) . . ?
C37 N20 C40 124.8(12) . . ?
C39 N20 C40 124.2(11) . . ?
C41 N21 C42 107.1(12) . . ?
C41 N21 B4 126.6(11) . . ?
C42 N21 B4 126.1(13) . . ?
C41 N22 C43 104.8(13) . . ?
C41 N22 C44 126.5(12) . . ?
C43 N22 C44 128.7(12) . . ?
C45 N23 C46 112.1(13) . . ?
C45 N23 B4 123.3(13) . . ?
C46 N23 B4 124.4(13) . . ?
C47 N24 C45 109.1(14) . . ?
C47 N24 C48 125.9(19) . . ?
C45 N24 C48 124.4(18) . . ?
C1 S1 Hg1 97.0(6) . . ?
C37 S2 Hg1 98.8(5) . . ?
C13 S3 Hg1 95.9(5) . . ?
C17 S4 Hg2 106.0(4) . . ?
C25 S5 Hg2 98.8(5) . . ?
C5 S6 Hg2 102.0(3) . . ?
C21 S7 Hg3 97.2(5) . . ?
C29 S8 Hg3 103.3(5) . . ?
C41 S9 Hg3 103.0(5) . . ?
C33 S10 Hg4 95.7(5) . . ?
C45 S11 Hg4 97.4(4) . . ?
C9 S12 Hg4 96.2(3) . . ?

loop_
_geom_bond_atom_site_label_1
_geom_bond_atom_site_label_2
_geom_bond_distance
_geom_bond_site_symmetry_2
_geom_bond_publ_flag
B1 N5 1.54(2) . ?
B1 N1 1.55(2) . ?
B1 N3 1.56(2) . ?
B2 N9 1.52(2) . ?
B2 N11 1.57(2) . ?
B2 N7 1.620(19) . ?
B3 N15 1.50(2) . ?
B3 N17 1.553(19) . ?
B3 N13 1.579(19) . ?
B4 N21 1.520(19) . ?
B4 N23 1.55(2) . ?
B4 N19 1.578(18) . ?
C1 N1 1.36(2) . ?
C1 N2 1.37(2) . ?
C1 S1 1.71(2) . ?
C2 N1 1.34(2) . ?
C2 C3 1.35(3) . ?
C3 N2 1.39(3) . ?
C4 N2 1.39(2) . ?
C6 C7 1.36(3) . ?
C6 N3 1.41(2) . ?
C7 N4 1.42(2) . ?
C8 N4 1.42(2) . ?
C11 N6 1.37(2) . ?
C11 C10 1.368(17) . ?
C12 N6 1.479(12) . ?
C20 N10 1.514(13) . ?
C13 N7 1.303(18) . ?
C13 N8 1.405(16) . ?
C13 S3 1.709(13) . ?
C14 C15 1.323(19) . ?
C14 N7 1.357(15) . ?
C15 N8 1.396(16) . ?
C16 N8 1.42(2) . ?
C17 N9 1.352(17) . ?
C17 N10 1.368(17) . ?
C17 S4 1.723(15) . ?
C18 N9 1.365(18) . ?
C18 C19 1.470(16) . ?
C19 N10 1.372(14) . ?
C5 N3 1.368(16) . ?
C5 N4 1.374(19) . ?
C5 S6 1.694(8) . ?
C9 N5 1.317(14) . ?
C9 N6 1.334(13) . ?
C9 S12 1.755(9) . ?
C10 N5 1.378(14) . ?
C21 N12 1.277(16) . ?
C21 N11 1.332(17) . ?
C21 S7 1.743(13) . ?
C22 C23 1.32(2) . ?
C22 N11 1.40(2) . ?
C23 N12 1.394(18) . ?
C24 N12 1.481(17) . ?
C25 N14 1.313(17) . ?
C25 N13 1.327(17) . ?
C25 S5 1.763(14) . ?
C26 N13 1.351(17) . ?
C26 C27 1.376(19) . ?
C28 N14 1.451(16) . ?
C29 N16 1.298(18) . ?
C29 N15 1.334(17) . ?
C29 S8 1.728(15) . ?
C30 C31 1.34(2) . ?
C30 N15 1.422(19) . ?
C31 N16 1.411(19) . ?
C32 N16 1.498(19) . ?
C33 N17 1.288(18) . ?
C33 N18 1.362(17) . ?
C33 S10 1.749(13) . ?
C34 C35 1.37(2) . ?
C34 N17 1.448(16) . ?
C35 N18 1.41(2) . ?
C36 N18 1.45(2) . ?
C37 N20 1.269(17) . ?
C37 N19 1.315(17) . ?
C37 S2 1.785(16) . ?
C38 N19 1.340(17) . ?
C38 C39 1.40(2) . ?
C39 N20 1.374(18) . ?
C40 N20 1.488(14) . ?
C27 N14 1.374(17) . ?
C41 N22 1.326(16) . ?
C41 N21 1.355(19) . ?
C41 S9 1.776(14) . ?
C42 C43 1.38(2) . ?
C42 N21 1.394(15) . ?
C43 N22 1.421(18) . ?
C44 N22 1.462(19) . ?
C45 N23 1.334(17) . ?
C45 N24 1.42(2) . ?
C45 S11 1.688(16) . ?
C46 C47 1.33(2) . ?
C46 N23 1.393(19) . ?
C47 N24 1.38(2) . ?
C48 N24 1.46(2) . ?
Cl1 Hg4 2.779(4) . ?
Cl1 Hg3 2.801(4) . ?
Cl1 Hg1 2.840(3) . ?
Cl1 Hg2 2.861(3) . ?
Hg1 S1 2.465(4) . ?
Hg1 S2 2.475(4) . ?
Hg1 S3 2.500(4) . ?
Hg2 S4 2.454(3) . ?
Hg2 S5 2.459(4) . ?
Hg2 S6 2.502(4) . ?
Hg3 S8 2.467(3) . ?
Hg3 S7 2.480(4) . ?
Hg3 S9 2.516(4) . ?
Hg4 S11 2.483(4) . ?
Hg4 S12 2.493(5) . ?
Hg4 S10 2.505(4) . ?

loop_
_platon_squeeze_void_nr
_platon_squeeze_void_average_x
_platon_squeeze_void_average_y
_platon_squeeze_void_average_z
_platon_squeeze_void_volume
_platon_squeeze_void_count_electrons
1 0.031 0.500 0.000 787.9 343.1
